data_4085580
loop_
_publ_author_name
'Arikawa, Yasuhiro'
'Yamaguchi, Soseki'
'Otsubo, Yuji'
'Onishi, Masayoshi'
'Umakoshi, Keisuke'

_publ_section_title
;
 Ortho&#x2212;Nitrosation of Anilines on a Ruthenium
 Hydridotris(pyrazolyl)borato Complex and Oxidation of the Resulting
 Coordinated Amine Groups
;
_journal_issue 6
_journal_name_full Organometallics
_journal_page_first 1056
_journal_paper_doi 10.1021/om5012769
_journal_volume 34
_journal_year 2015
_chemical_formula_moiety 'C19 H23 B Cl N8 O Ru'
_chemical_formula_sum 'C19 H23 B Cl N8 O Ru'
_chemical_formula_weight 526.78
_space_group_IT_number 14
_symmetry_cell_setting monoclinic
_symmetry_Int_Tables_number 14
_symmetry_space_group_name_Hall '-P 2ybc'
_symmetry_space_group_name_H-M 'P 1 21/c 1'
_atom_sites_solution_hydrogens geom
_atom_sites_solution_primary direct
_atom_sites_solution_secondary difmap
_cell_angle_alpha 90.0000
_cell_angle_beta 91.670(4)
_cell_angle_gamma 90.0000
_cell_formula_units_Z 4
_cell_length_a 7.9847(19)
_cell_length_b 13.189(4)
_cell_length_c 20.956(6)
_cell_measurement_reflns_used 7435
_cell_measurement_temperature 93
_cell_measurement_theta_max 27.43
_cell_measurement_theta_min 3.09
_cell_volume 2205.9(11)
_computing_cell_refinement CrystalClear
_computing_data_collection 'CrystalClear (Rigaku Inc., 2008)'
_computing_data_reduction CrystalClear
_computing_molecular_graphics 'CrystalStructure 4.0'
_computing_publication_material 'CrystalStructure 4.0 (Rigaku, 2010)'
_computing_structure_refinement 'SHELXL97 (Sheldrick, 2008)'
_computing_structure_solution 'Il Milione (Burla, et al., 2007)'
_diffrn_ambient_temperature 93
_diffrn_detector_area_resol_mean 7.111
_diffrn_measured_fraction_theta_full 0.994
_diffrn_measured_fraction_theta_max 0.994
_diffrn_measurement_device_type 'Rigaku Saturn724'
_diffrn_measurement_method \w
_diffrn_radiation_type 'Mo K\a'
_diffrn_radiation_wavelength 0.71075
_diffrn_reflns_av_R_equivalents 0.0246
_diffrn_reflns_limit_h_max 10
_diffrn_reflns_limit_h_min -10
_diffrn_reflns_limit_k_max 17
_diffrn_reflns_limit_k_min -17
_diffrn_reflns_limit_l_max 27
_diffrn_reflns_limit_l_min -26
_diffrn_reflns_number 17800
_diffrn_reflns_theta_full 27.42
_diffrn_reflns_theta_max 27.43
_diffrn_standards_number 0
_exptl_absorpt_coefficient_mu 0.861
_exptl_absorpt_correction_T_max 0.958
_exptl_absorpt_correction_T_min 0.887
_exptl_absorpt_correction_type multi-scan
_exptl_absorpt_process_details 'REQAB (Rigaku, 1998)'
_exptl_crystal_colour dark-brown
_exptl_crystal_density_diffrn 1.586
_exptl_crystal_density_method 'not measured'
_exptl_crystal_description prism
_exptl_crystal_F_000 1068.00
_exptl_crystal_size_max 0.210
_exptl_crystal_size_mid 0.150
_exptl_crystal_size_min 0.050
_refine_diff_density_max 0.730
_refine_diff_density_min -0.430
_refine_ls_extinction_method none
_refine_ls_goodness_of_fit_ref 1.042
_refine_ls_hydrogen_treatment mixed
_refine_ls_number_parameters 287
_refine_ls_number_reflns 5000
_refine_ls_number_restraints 0
_refine_ls_R_factor_gt 0.0249
_refine_ls_shift/su_max 0.004
_refine_ls_structure_factor_coef Fsqd
_refine_ls_weighting_details 'w = 1/[\s^2^(Fo^2^)+(0.0245P)^2^+1.3696P] where P=(Fo^2^+2Fc^2^)/3'
_refine_ls_weighting_scheme calc
_refine_ls_wR_factor_ref 0.0553
_reflns_number_gt 4406
_reflns_number_total 5000
_reflns_threshold_expression F^2^>2.0\s(F^2^)
_cod_data_source_file om5012769_si_002.cif
_cod_data_source_block 1170a
_cod_depositor_comments 'Adding full bibliography for 4085576--4085580.cif.'
_cod_original_cell_volume 2205.9(10)
_cod_database_code 4085580

loop_
_symmetry_equiv_pos_site_id
_symmetry_equiv_pos_as_xyz
1 +X,+Y,+Z
2 -X,1/2+Y,1/2-Z
3 -X,-Y,-Z
4 +X,1/2-Y,1/2+Z

loop_
_atom_site_label
_atom_site_type_symbol
_atom_site_fract_x
_atom_site_fract_y
_atom_site_fract_z
_atom_site_U_iso_or_equiv
_atom_site_adp_type
_atom_site_occupancy
_atom_site_symmetry_multiplicity
_atom_site_calc_flag
_atom_site_refinement_flags
Ru1 Ru 0.340103(18) 1.076326(10) 0.871562(7) 0.00951(5) Uani 1.0 4 d .
Cl1 Cl 0.59814(6) 0.98987(3) 0.89156(2) 0.01470(10) Uani 1.0 4 d .
O1 O 0.24316(17) 0.92770(10) 0.77505(6) 0.0146(3) Uani 1.0 4 d .
N1 N 0.24358(18) 0.95249(11) 0.83302(7) 0.0104(3) Uani 1.0 4 d .
N2 N 0.12771(19) 1.15680(11) 0.84794(7) 0.0115(3) Uani 1.0 4 d .
N3 N 0.1406(2) 1.25611(11) 0.82968(7) 0.0132(4) Uani 1.0 4 d .
N4 N 0.42878(19) 1.20922(12) 0.91686(7) 0.0140(4) Uani 1.0 4 d .
N5 N 0.4113(2) 1.29982(12) 0.88585(8) 0.0147(4) Uani 1.0 4 d .
N6 N 0.43400(19) 1.13657(11) 0.78663(7) 0.0122(3) Uani 1.0 4 d .
N7 N 0.40992(19) 1.23731(11) 0.77322(7) 0.0135(4) Uani 1.0 4 d .
N8 N 0.24483(19) 1.01656(12) 0.94868(7) 0.0127(3) Uani 1.0 4 d .
C1 C -0.0359(3) 1.13333(15) 0.84644(8) 0.0137(4) Uani 1.0 4 d .
C2 C -0.1305(3) 1.21765(15) 0.82801(9) 0.0175(4) Uani 1.0 4 d .
C3 C -0.0141(3) 1.29325(15) 0.81766(9) 0.0168(4) Uani 1.0 4 d .
C4 C 0.5117(3) 1.22722(15) 0.97192(9) 0.0181(4) Uani 1.0 4 d .
C5 C 0.5504(3) 1.33039(16) 0.97662(10) 0.0227(5) Uani 1.0 4 d .
C6 C 0.4853(3) 1.37354(15) 0.92171(10) 0.0193(5) Uani 1.0 4 d .
C7 C 0.5138(3) 1.09625(14) 0.73743(9) 0.0150(4) Uani 1.0 4 d .
C8 C 0.5424(3) 1.17045(15) 0.69160(9) 0.0177(4) Uani 1.0 4 d .
C9 C 0.4735(3) 1.25830(15) 0.71548(9) 0.0171(4) Uani 1.0 4 d .
C10 C 0.1696(3) 0.88710(14) 0.87660(8) 0.0110(4) Uani 1.0 4 d .
C11 C 0.1740(3) 0.92497(14) 0.94011(8) 0.0119(4) Uani 1.0 4 d .
C12 C 0.1048(3) 0.86283(15) 0.98824(9) 0.0152(4) Uani 1.0 4 d .
C13 C 0.0383(3) 0.77029(15) 0.97212(9) 0.0157(4) Uani 1.0 4 d .
C14 C 0.0326(3) 0.73242(14) 0.90813(9) 0.0131(4) Uani 1.0 4 d .
C15 C 0.0987(3) 0.79260(14) 0.86082(8) 0.0122(4) Uani 1.0 4 d .
C16 C -0.0404(3) 0.62695(14) 0.89400(9) 0.0148(4) Uani 1.0 4 d .
C17 C -0.0673(3) 0.60864(15) 0.82212(9) 0.0187(4) Uani 1.0 4 d .
C18 C -0.2100(3) 0.61559(17) 0.92694(10) 0.0226(5) Uani 1.0 4 d .
C19 C 0.0820(3) 0.54618(15) 0.92103(10) 0.0191(4) Uani 1.0 4 d .
B1 B 0.3154(3) 1.30401(16) 0.82087(10) 0.0148(5) Uani 1.0 4 d .
H1A H 0.3053 1.3754 0.8051 0.0177 Uiso 1.0 4 calc R
H1 H -0.0807 1.0687 0.8565 0.0165 Uiso 1.0 4 calc R
H2 H -0.2490 1.2223 0.8235 0.0210 Uiso 1.0 4 calc R
H3 H -0.0394 1.3605 0.8042 0.0202 Uiso 1.0 4 calc R
H4 H 0.5400 1.1775 1.0032 0.0218 Uiso 1.0 4 calc R
H5 H 0.6095 1.3636 1.0106 0.0272 Uiso 1.0 4 calc R
H6 H 0.4911 1.4433 0.9107 0.0231 Uiso 1.0 4 calc R
H7 H 0.5462 1.0272 0.7342 0.0180 Uiso 1.0 4 calc R
H8 H 0.5974 1.1624 0.6523 0.0213 Uiso 1.0 4 calc R
H9 H 0.4712 1.3225 0.6949 0.0205 Uiso 1.0 4 calc R
H10 H 0.250(3) 1.0383(18) 0.9876(12) 0.024(7) Uiso 1.0 4 d .
H12 H 0.1047 0.8854 1.0313 0.0182 Uiso 1.0 4 calc R
H13 H -0.0060 0.7294 1.0049 0.0188 Uiso 1.0 4 calc R
H15 H 0.0960 0.7700 0.8178 0.0147 Uiso 1.0 4 calc R
H17A H -0.1386 0.6623 0.8038 0.0224 Uiso 1.0 4 calc R
H17B H -0.1215 0.5427 0.8152 0.0224 Uiso 1.0 4 calc R
H17C H 0.0412 0.6091 0.8014 0.0224 Uiso 1.0 4 calc R
H18A H -0.1923 0.6203 0.9733 0.0272 Uiso 1.0 4 calc R
H18B H -0.2594 0.5496 0.9160 0.0272 Uiso 1.0 4 calc R
H18C H -0.2861 0.6697 0.9124 0.0272 Uiso 1.0 4 calc R
H19A H 0.1023 0.5581 0.9668 0.0229 Uiso 1.0 4 calc R
H19B H 0.1881 0.5505 0.8989 0.0229 Uiso 1.0 4 calc R
H19C H 0.0332 0.4786 0.9146 0.0229 Uiso 1.0 4 calc R

loop_
_atom_site_aniso_label
_atom_site_aniso_U_11
_atom_site_aniso_U_22
_atom_site_aniso_U_33
_atom_site_aniso_U_12
_atom_site_aniso_U_13
_atom_site_aniso_U_23
Ru1 0.00949(8) 0.00879(7) 0.01017(7) -0.00051(5) -0.00117(5) -0.00028(5)
Cl1 0.0124(3) 0.0154(2) 0.0161(2) 0.00202(16) -0.00246(16) -0.00090(17)
O1 0.0193(7) 0.0153(7) 0.0092(6) -0.0032(6) -0.0007(5) -0.0017(5)
N1 0.0096(8) 0.0105(7) 0.0110(8) 0.0012(6) -0.0017(6) 0.0006(6)
N2 0.0113(8) 0.0113(8) 0.0119(8) -0.0004(6) -0.0006(6) -0.0002(6)
N3 0.0151(9) 0.0098(8) 0.0146(8) 0.0011(6) -0.0020(6) 0.0003(6)
N4 0.0131(8) 0.0118(8) 0.0170(8) -0.0001(6) -0.0012(6) -0.0022(7)
N5 0.0139(8) 0.0102(8) 0.0198(9) -0.0015(6) -0.0008(7) -0.0012(7)
N6 0.0115(8) 0.0100(8) 0.0152(8) -0.0017(6) -0.0006(6) 0.0006(6)
N7 0.0136(8) 0.0107(8) 0.0161(8) -0.0025(6) -0.0003(6) 0.0019(6)
N8 0.0142(9) 0.0133(8) 0.0106(8) 0.0019(6) -0.0009(6) -0.0017(6)
C1 0.0122(10) 0.0189(10) 0.0101(9) -0.0029(8) 0.0003(7) -0.0022(7)
C2 0.0107(10) 0.0254(11) 0.0164(10) 0.0024(8) -0.0015(7) -0.0024(8)
C3 0.0166(10) 0.0168(10) 0.0170(10) 0.0064(8) -0.0024(8) -0.0012(8)
C4 0.0145(10) 0.0216(10) 0.0181(10) 0.0014(8) -0.0037(8) -0.0037(8)
C5 0.0171(11) 0.0225(11) 0.0282(11) -0.0020(8) -0.0047(9) -0.0113(9)
C6 0.0140(10) 0.0141(10) 0.0297(11) -0.0030(8) -0.0007(8) -0.0067(9)
C7 0.0112(10) 0.0173(10) 0.0165(10) -0.0012(7) 0.0004(7) -0.0024(8)
C8 0.0131(10) 0.0247(11) 0.0156(10) -0.0045(8) 0.0025(8) 0.0001(8)
C9 0.0163(11) 0.0185(10) 0.0165(10) -0.0057(8) 0.0002(8) 0.0045(8)
C10 0.0093(9) 0.0113(8) 0.0124(9) 0.0009(7) 0.0006(7) 0.0017(7)
C11 0.0088(9) 0.0141(9) 0.0126(9) 0.0023(7) -0.0019(7) 0.0002(7)
C12 0.0167(10) 0.0184(10) 0.0105(9) 0.0004(8) 0.0019(7) 0.0013(8)
C13 0.0168(10) 0.0175(10) 0.0127(9) -0.0009(8) 0.0020(7) 0.0041(8)
C14 0.0101(9) 0.0128(9) 0.0162(9) -0.0005(7) -0.0003(7) 0.0010(7)
C15 0.0110(9) 0.0143(9) 0.0113(9) 0.0006(7) -0.0004(7) -0.0001(7)
C16 0.0148(10) 0.0136(9) 0.0159(9) -0.0040(8) -0.0019(7) 0.0035(8)
C17 0.0225(11) 0.0151(9) 0.0182(10) -0.0056(8) -0.0032(8) 0.0001(8)
C18 0.0178(11) 0.0263(11) 0.0238(11) -0.0074(9) 0.0001(8) 0.0043(9)
C19 0.0207(11) 0.0133(9) 0.0231(11) -0.0030(8) -0.0034(8) 0.0036(8)
B1 0.0153(11) 0.0108(10) 0.0182(11) -0.0023(8) -0.0001(8) -0.0000(8)

loop_
_atom_type_symbol
_atom_type_description
_atom_type_scat_dispersion_real
_atom_type_scat_dispersion_imag
_atom_type_scat_source
C C 0.0033 0.0016
;
International Tables for Crystallography
(1992, Vol. C, Tables 4.2.6.8 and 6.1.1.4)
;
H H 0.0000 0.0000
;
International Tables for Crystallography
(1992, Vol. C, Table 6.1.1.4)
;
B B 0.0013 0.0007
;
International Tables for Crystallography
(1992, Vol. C, Tables 4.2.6.8 and 6.1.1.4)
;
Cl Cl 0.1484 0.1585
;
International Tables for Crystallography
(1992, Vol. C, Tables 4.2.6.8 and 6.1.1.4)
;
N N 0.0061 0.0033
;
International Tables for Crystallography
(1992, Vol. C, Tables 4.2.6.8 and 6.1.1.4)
;
O O 0.0106 0.0060
;
International Tables for Crystallography
(1992, Vol. C, Tables 4.2.6.8 and 6.1.1.4)
;
Ru Ru -1.2594 0.8363
;
International Tables for Crystallography
(1992, Vol. C, Tables 4.2.6.8 and 6.1.1.4)
;

loop_
_geom_angle_atom_site_label_1
_geom_angle_atom_site_label_2
_geom_angle_atom_site_label_3
_geom_angle
_geom_angle_publ_flag
Cl1 Ru1 N1 90.08(5) yes
Cl1 Ru1 N2 175.07(5) yes
Cl1 Ru1 N4 92.37(5) yes
Cl1 Ru1 N6 90.11(5) yes
Cl1 Ru1 N8 90.97(5) yes
N1 Ru1 N2 91.10(6) yes
N1 Ru1 N4 176.02(6) yes
N1 Ru1 N6 96.37(6) yes
N1 Ru1 N8 81.30(7) yes
N2 Ru1 N4 86.72(6) yes
N2 Ru1 N6 85.01(6) yes
N2 Ru1 N8 93.94(7) yes
N4 Ru1 N6 86.77(6) yes
N4 Ru1 N8 95.51(7) yes
N6 Ru1 N8 177.44(6) yes
Ru1 N1 O1 126.99(12) yes
Ru1 N1 C10 114.27(12) yes
O1 N1 C10 118.73(15) yes
Ru1 N2 N3 119.64(12) yes
Ru1 N2 C1 133.19(13) yes
N3 N2 C1 107.16(15) yes
N2 N3 C3 108.92(15) yes
N2 N3 B1 119.94(15) yes
C3 N3 B1 130.93(16) yes
Ru1 N4 N5 119.04(12) yes
Ru1 N4 C4 133.59(14) yes
N5 N4 C4 107.28(16) yes
N4 N5 C6 109.11(16) yes
N4 N5 B1 119.50(15) yes
C6 N5 B1 131.38(17) yes
Ru1 N6 N7 119.18(11) yes
Ru1 N6 C7 133.65(13) yes
N7 N6 C7 107.12(15) yes
N6 N7 C9 109.11(15) yes
N6 N7 B1 119.21(15) yes
C9 N7 B1 131.63(16) yes
Ru1 N8 C11 114.90(12) yes
N2 C1 C2 109.99(17) yes
C1 C2 C3 104.94(17) yes
N3 C3 C2 108.97(17) yes
N4 C4 C5 109.71(17) yes
C4 C5 C6 105.47(18) yes
N5 C6 C5 108.43(18) yes
N6 C7 C8 110.06(17) yes
C7 C8 C9 105.30(17) yes
N7 C9 C8 108.39(17) yes
N1 C10 C11 113.27(16) yes
N1 C10 C15 124.63(16) yes
C11 C10 C15 122.10(16) yes
N8 C11 C10 116.11(16) yes
N8 C11 C12 126.40(16) yes
C10 C11 C12 117.48(17) yes
C11 C12 C13 119.61(18) yes
C12 C13 C14 122.95(18) yes
C13 C14 C15 117.92(17) yes
C13 C14 C16 119.94(17) yes
C15 C14 C16 122.11(17) yes
C10 C15 C14 119.93(16) yes
C14 C16 C17 111.95(16) yes
C14 C16 C18 109.56(16) yes
C14 C16 C19 108.82(15) yes
C17 C16 C18 108.89(16) yes
C17 C16 C19 108.72(16) yes
C18 C16 C19 108.85(16) yes
N3 B1 N5 107.81(16) yes
N3 B1 N7 107.69(15) yes
N5 B1 N7 108.12(16) yes
Ru1 N8 H10 129.3(16) no
C11 N8 H10 115.6(16) no
N2 C1 H1 125.000 no
C2 C1 H1 125.009 no
C1 C2 H2 127.521 no
C3 C2 H2 127.536 no
N3 C3 H3 125.510 no
C2 C3 H3 125.517 no
N4 C4 H4 125.159 no
C5 C4 H4 125.135 no
C4 C5 H5 127.275 no
C6 C5 H5 127.258 no
N5 C6 H6 125.785 no
C5 C6 H6 125.785 no
N6 C7 H7 124.970 no
C8 C7 H7 124.971 no
C7 C8 H8 127.346 no
C9 C8 H8 127.350 no
N7 C9 H9 125.793 no
C8 C9 H9 125.815 no
C11 C12 H12 120.200 no
C13 C12 H12 120.192 no
C12 C13 H13 118.527 no
C14 C13 H13 118.519 no
C10 C15 H15 120.030 no
C14 C15 H15 120.042 no
C16 C17 H17A 109.473 no
C16 C17 H17B 109.465 no
C16 C17 H17C 109.467 no
H17A C17 H17B 109.479 no
H17A C17 H17C 109.477 no
H17B C17 H17C 109.467 no
C16 C18 H18A 109.469 no
C16 C18 H18B 109.470 no
C16 C18 H18C 109.471 no
H18A C18 H18B 109.473 no
H18A C18 H18C 109.474 no
H18B C18 H18C 109.471 no
C16 C19 H19A 109.475 no
C16 C19 H19B 109.461 no
C16 C19 H19C 109.473 no
H19A C19 H19B 109.473 no
H19A C19 H19C 109.476 no
H19B C19 H19C 109.470 no
N3 B1 H1A 111.024 no
N5 B1 H1A 111.022 no
N7 B1 H1A 111.024 no

loop_
_geom_bond_atom_site_label_1
_geom_bond_atom_site_label_2
_geom_bond_distance
_geom_bond_publ_flag
Ru1 Cl1 2.3813(7) yes
Ru1 N1 1.9692(15) yes
Ru1 N2 2.0491(16) yes
Ru1 N4 2.1060(16) yes
Ru1 N6 2.1069(16) yes
Ru1 N8 1.9706(16) yes
O1 N1 1.258(2) yes
N1 C10 1.399(3) yes
N2 N3 1.369(2) yes
N2 C1 1.342(3) yes
N3 C3 1.346(3) yes
N3 B1 1.548(3) yes
N4 N5 1.365(3) yes
N4 C4 1.335(3) yes
N5 C6 1.354(3) yes
N5 B1 1.544(3) yes
N6 N7 1.370(2) yes
N6 C7 1.338(3) yes
N7 C9 1.354(3) yes
N7 B1 1.544(3) yes
N8 C11 1.344(3) yes
C1 C2 1.392(3) yes
C2 C3 1.384(3) yes
C4 C5 1.398(3) yes
C5 C6 1.372(3) yes
C7 C8 1.395(3) yes
C8 C9 1.383(3) yes
C10 C11 1.421(3) yes
C10 C15 1.404(3) yes
C11 C12 1.424(3) yes
C12 C13 1.369(3) yes
C13 C14 1.430(3) yes
C14 C15 1.386(3) yes
C14 C16 1.534(3) yes
C16 C17 1.534(3) yes
C16 C18 1.546(3) yes
C16 C19 1.542(3) yes
N8 H10 0.86(3) no
C1 H1 0.950 no
C2 H2 0.950 no
C3 H3 0.950 no
C4 H4 0.950 no
C5 H5 0.950 no
C6 H6 0.950 no
C7 H7 0.950 no
C8 H8 0.950 no
C9 H9 0.950 no
C12 H12 0.950 no
C13 H13 0.950 no
C15 H15 0.950 no
C17 H17A 0.980 no
C17 H17B 0.980 no
C17 H17C 0.980 no
C18 H18A 0.980 no
C18 H18B 0.980 no
C18 H18C 0.980 no
C19 H19A 0.980 no
C19 H19B 0.980 no
C19 H19C 0.980 no
B1 H1A 1.000 no

loop_
_geom_contact_atom_site_label_1
_geom_contact_atom_site_label_2
_geom_contact_distance
_geom_contact_publ_flag
_geom_contact_site_symmetry_2
Ru1 B1 3.189(3) no .
Cl1 C7 3.568(2) no .
O1 N2 3.521(2) no .
O1 N6 3.154(2) no .
O1 C7 3.214(3) no .
O1 C11 3.519(3) no .
O1 C15 2.803(3) no .
N1 C1 3.284(3) no .
N1 C7 3.538(3) no .
N2 N5 3.035(3) no .
N2 N7 2.977(3) no .
N3 N4 2.961(3) no .
N3 N6 2.985(3) no .
N4 N7 3.032(3) no .
N5 N6 3.002(3) no .
N8 C1 3.422(3) no .
N8 C4 3.526(3) no .
C10 C13 2.757(3) no .
C11 C14 2.851(3) no .
C12 C15 2.825(3) no .
C13 C18 2.980(3) no .
C13 C19 3.166(3) no .
C15 C17 2.870(3) no .
C15 C19 3.490(3) no .
Cl1 N8 3.5416(18) no 3_677
O1 C3 3.171(3) no 2_546
O1 C9 3.182(3) no 2_646
O1 C17 3.413(3) no 2_556
N1 C9 3.582(3) no 2_646
N8 Cl1 3.5416(18) no 3_677
N8 C12 3.505(3) no 3_577
C1 C12 3.524(3) no 3_577
C3 O1 3.171(3) no 2_556
C4 C12 3.367(3) no 3_677
C5 C18 3.507(3) no 3_577
C8 C15 3.493(3) no 2_656
C9 O1 3.182(3) no 2_656
C9 N1 3.582(3) no 2_656
C12 N8 3.505(3) no 3_577
C12 C1 3.524(3) no 3_577
C12 C4 3.367(3) no 3_677
C15 C8 3.493(3) no 2_646
C17 O1 3.413(3) no 2_546
C18 C5 3.507(3) no 3_577
Ru1 H1 3.3668 no .
Ru1 H4 3.4177 no .
Ru1 H7 3.4194 no .
Cl1 H4 3.4460 no .
Cl1 H7 3.3481 no .
Cl1 H10 3.54(3) no .
O1 H7 2.9036 no .
O1 H15 2.5636 no .
N1 H1 3.0608 no .
N1 H7 3.3750 no .
N1 H10 3.43(3) no .
N1 H15 2.6953 no .
N2 H1A 3.3468 no .
N2 H2 3.1566 no .
N2 H3 3.1248 no .
N2 H10 3.43(3) no .
N3 H1 3.0990 no .
N3 H2 3.1415 no .
N4 H1A 3.3355 no .
N4 H5 3.1501 no .
N4 H6 3.1304 no .
N4 H10 3.07(3) no .
N5 H4 3.0919 no .
N5 H5 3.1317 no .
N6 H1A 3.3389 no .
N6 H8 3.1547 no .
N6 H9 3.1350 no .
N7 H7 3.0961 no .
N7 H8 3.1396 no .
N8 H1 3.2661 no .
N8 H4 3.3478 no .
N8 H12 2.7115 no .
C1 H3 3.1235 no .
C3 H1A 2.7906 no .
C3 H1 3.1208 no .
C4 H6 3.1275 no .
C4 H10 3.28(3) no .
C6 H1A 2.7988 no .
C6 H4 3.1225 no .
C7 H9 3.1297 no .
C9 H1A 2.8038 no .
C9 H7 3.1256 no .
C10 H1 3.1398 no .
C10 H10 3.12(3) no .
C10 H12 3.2976 no .
C11 H1 3.2547 no .
C11 H13 3.2678 no .
C11 H15 3.3238 no .
C12 H10 2.59(3) no .
C13 H15 3.2804 no .
C13 H18A 2.7032 no .
C13 H18C 3.1377 no .
C13 H19A 2.8474 no .
C13 H19B 3.5071 no .
C14 H12 3.3132 no .
C14 H17A 2.7069 no .
C14 H17B 3.3802 no .
C14 H17C 2.7673 no .
C14 H18A 2.7242 no .
C14 H18B 3.3616 no .
C14 H18C 2.6795 no .
C14 H19A 2.6577 no .
C14 H19B 2.7113 no .
C14 H19C 3.3503 no .
C15 H13 3.2648 no .
C15 H17A 2.7995 no .
C15 H17C 2.7534 no .
C15 H19B 3.3629 no .
C16 H13 2.6954 no .
C16 H15 2.7196 no .
C17 H15 2.4982 no .
C17 H18A 3.3531 no .
C17 H18B 2.6470 no .
C17 H18C 2.7333 no .
C17 H19A 3.3502 no .
C17 H19B 2.6722 no .
C17 H19C 2.6934 no .
C18 H13 2.7241 no .
C18 H17A 2.7288 no .
C18 H17B 2.6460 no .
C18 H17C 3.3553 no .
C18 H19A 2.7147 no .
C18 H19B 3.3615 no .
C18 H19C 2.6707 no .
C19 H13 3.0813 no .
C19 H17A 3.3510 no .
C19 H17B 2.7110 no .
C19 H17C 2.6515 no .
C19 H18A 2.6626 no .
C19 H18B 2.7248 no .
C19 H18C 3.3603 no .
B1 H3 2.9406 no .
B1 H6 2.9553 no .
B1 H9 2.9606 no .
H1A H3 2.7589 no .
H1A H6 2.7772 no .
H1A H9 2.7841 no .
H1 H2 2.5162 no .
H2 H3 2.5150 no .
H4 H5 2.5205 no .
H4 H10 2.9667 no .
H5 H6 2.5031 no .
H7 H8 2.5156 no .
H8 H9 2.5149 no .
H10 H12 2.5111 no .
H12 H13 2.3008 no .
H13 H18A 2.1594 no .
H13 H18C 3.0209 no .
H13 H19A 2.5555 no .
H15 H17A 2.3618 no .
H15 H17B 3.4633 no .
H15 H17C 2.1905 no .
H15 H19B 3.4254 no .
H17A H18B 2.9663 no .
H17A H18C 2.5934 no .
H17A H19B 3.5560 no .
H17B H18A 3.5287 no .
H17B H18B 2.4118 no .
H17B H18C 2.9720 no .
H17B H19B 2.9905 no .
H17B H19C 2.5367 no .
H17C H18B 3.5326 no .
H17C H19A 3.5491 no .
H17C H19B 2.4502 no .
H17C H19C 2.9338 no .
H18A H19A 2.4984 no .
H18A H19B 3.5754 no .
H18A H19C 2.8936 no .
H18B H19A 3.0503 no .
H18B H19C 2.5178 no .
H18C H19A 3.5882 no .
H18C H19C 3.5844 no .
Cl1 H1 2.8825 no 1_655
Cl1 H4 3.3307 no 3_677
Cl1 H9 2.8990 no 2_646
Cl1 H10 2.80(3) no 3_677
Cl1 H12 3.2751 no 3_677
O1 H2 3.4081 no 2_546
O1 H3 2.4568 no 2_546
O1 H9 2.7279 no 2_646
O1 H17A 3.5951 no 2_556
O1 H17B 2.5915 no 2_556
N1 H3 3.4829 no 2_546
N1 H9 2.9237 no 2_646
N1 H17B 3.4408 no 2_556
N2 H12 3.2301 no 3_577
N2 H13 3.5890 no 3_577
N2 H17A 3.1850 no 2_556
N2 H17C 3.4300 no 2_556
N3 H15 3.5791 no 2_556
N3 H17A 3.0586 no 2_556
N3 H19C 3.5505 no 1_565
N4 H2 3.2817 no 1_655
N5 H2 3.2120 no 1_655
N6 H2 2.8581 no 1_655
N6 H17A 3.0018 no 2_556
N6 H17B 3.4642 no 2_556
N7 H2 2.8984 no 1_655
N7 H17A 2.8414 no 2_556
N8 H4 3.2275 no 3_677
N8 H12 3.1152 no 3_577
C1 H12 2.6478 no 3_577
C1 H17A 3.5016 no 2_556
C1 H17C 3.1140 no 2_556
C2 H12 3.2481 no 3_577
C2 H15 3.1517 no 2_556
C2 H17C 3.1663 no 2_556
C3 H15 2.9100 no 2_556
C3 H17A 3.3365 no 2_556
C3 H17B 3.4004 no 1_565
C3 H17C 3.4840 no 2_556
C3 H19C 3.1947 no 1_565
C4 H12 3.4071 no 3_677
C4 H18A 3.4695 no 3_577
C4 H18C 3.3505 no 3_577
C5 H18A 3.1430 no 3_577
C5 H18B 3.5199 no 1_665
C5 H18C 3.1864 no 3_577
C5 H19A 3.3266 no 3_677
C6 H18A 3.2588 no 3_577
C6 H18B 3.0946 no 1_665
C6 H19B 3.3524 no 1_565
C7 H1A 3.3827 no 2_646
C7 H2 3.0670 no 1_655
C7 H17A 3.2139 no 2_556
C7 H17B 3.3650 no 2_556
C8 H2 3.2583 no 1_655
C8 H15 3.1828 no 2_656
C8 H17A 3.2298 no 2_556
C8 H17C 3.4207 no 2_656
C8 H18B 3.5265 no 2_556
C8 H18C 2.9457 no 2_556
C8 H19B 3.3113 no 2_656
C9 H2 3.1575 no 1_655
C9 H15 3.5304 no 2_656
C9 H17A 2.9753 no 2_556
C9 H18C 3.2482 no 2_556
C10 H4 3.4795 no 3_677
C10 H8 3.5610 no 2_646
C10 H9 3.3837 no 2_646
C11 H4 2.8797 no 3_677
C11 H12 3.4123 no 3_577
C12 H1 3.3876 no 3_577
C12 H4 2.8862 no 3_677
C12 H10 3.17(3) no 3_577
C13 H4 3.4609 no 3_677
C13 H5 3.3317 no 3_677
C13 H10 3.53(3) no 3_577
C14 H5 3.5194 no 3_677
C14 H8 3.3768 no 2_646
C15 H3 3.5909 no 2_546
C15 H8 2.9922 no 2_646
C17 H3 3.3026 no 1_545
C18 H5 3.4930 no 3_577
C18 H6 3.3056 no 1_445
C18 H8 3.5228 no 2_546
C18 H19A 3.2924 no 3_567
C19 H3 3.5763 no 1_545
C19 H5 3.0548 no 3_677
C19 H6 3.5495 no 1_545
C19 H8 3.3902 no 2_646
C19 H18A 3.2222 no 3_567
C19 H19A 3.1288 no 3_567
B1 H7 3.3599 no 2_656
B1 H17A 3.4783 no 2_556
H1A C7 3.3827 no 2_656
H1A H7 2.4797 no 2_656
H1A H19B 3.1901 no 1_565
H1A H19C 3.4835 no 1_565
H1 Cl1 2.8825 no 1_455
H1 C12 3.3876 no 3_577
H1 H12 2.4414 no 3_577
H1 H17C 3.3756 no 2_556
H2 O1 3.4081 no 2_556
H2 N4 3.2817 no 1_455
H2 N5 3.2120 no 1_455
H2 N6 2.8581 no 1_455
H2 N7 2.8984 no 1_455
H2 C7 3.0670 no 1_455
H2 C8 3.2583 no 1_455
H2 C9 3.1575 no 1_455
H2 H7 3.5525 no 1_455
H2 H12 3.5213 no 3_577
H2 H15 3.2962 no 2_556
H2 H17C 3.4766 no 2_556
H3 O1 2.4568 no 2_556
H3 N1 3.4829 no 2_556
H3 C15 3.5909 no 2_556
H3 C17 3.3026 no 1_565
H3 C19 3.5763 no 1_565
H3 H15 2.8460 no 2_556
H3 H17B 2.5040 no 1_565
H3 H17C 3.3430 no 1_565
H3 H19C 2.8353 no 1_565
H4 Cl1 3.3307 no 3_677
H4 N8 3.2275 no 3_677
H4 C10 3.4795 no 3_677
H4 C11 2.8797 no 3_677
H4 C12 2.8862 no 3_677
H4 C13 3.4609 no 3_677
H4 H10 3.3061 no 3_677
H4 H12 3.0625 no 3_677
H4 H18C 3.3929 no 3_577
H5 C13 3.3317 no 3_677
H5 C14 3.5194 no 3_677
H5 C18 3.4930 no 3_577
H5 C19 3.0548 no 3_677
H5 H6 3.1499 no 3_687
H5 H8 2.9936 no 4_575
H5 H13 3.4202 no 3_677
H5 H18A 3.3646 no 3_577
H5 H18B 3.3415 no 1_665
H5 H18B 3.4262 no 3_577
H5 H18C 3.1156 no 3_577
H5 H19A 2.5541 no 3_677
H5 H19B 2.7048 no 3_677
H6 C18 3.3056 no 1_665
H6 C19 3.5495 no 1_565
H6 H5 3.1499 no 3_687
H6 H7 3.2376 no 2_656
H6 H8 3.2462 no 2_656
H6 H18A 3.5550 no 3_577
H6 H18B 2.4362 no 1_665
H6 H18C 3.4758 no 1_665
H6 H19B 2.8064 no 1_565
H7 B1 3.3599 no 2_646
H7 H1A 2.4797 no 2_646
H7 H2 3.5525 no 1_655
H7 H6 3.2376 no 2_646
H7 H9 3.0868 no 2_646
H7 H17B 3.5225 no 2_556
H7 H17C 3.5665 no 2_656
H7 H19B 3.5653 no 2_656
H8 C10 3.5610 no 2_656
H8 C14 3.3768 no 2_656
H8 C15 2.9922 no 2_656
H8 C18 3.5228 no 2_556
H8 C19 3.3902 no 2_656
H8 H5 2.9936 no 4_574
H8 H6 3.2462 no 2_646
H8 H15 2.8824 no 2_656
H8 H17C 3.0972 no 2_656
H8 H18B 3.3653 no 2_556
H8 H18C 2.7990 no 2_556
H8 H19B 2.5232 no 2_656
H9 Cl1 2.8990 no 2_656
H9 O1 2.7279 no 2_656
H9 N1 2.9237 no 2_656
H9 C10 3.3837 no 2_656
H9 H7 3.0868 no 2_656
H9 H15 3.5422 no 2_656
H9 H17A 3.3936 no 2_556
H9 H18C 3.3323 no 2_556
H10 Cl1 2.80(3) no 3_677
H10 C12 3.17(3) no 3_577
H10 C13 3.53(3) no 3_577
H10 H4 3.3061 no 3_677
H10 H12 3.0196 no 3_577
H12 Cl1 3.2751 no 3_677
H12 N2 3.2301 no 3_577
H12 N8 3.1152 no 3_577
H12 C1 2.6478 no 3_577
H12 C2 3.2481 no 3_577
H12 C4 3.4071 no 3_677
H12 C11 3.4123 no 3_577
H12 H1 2.4414 no 3_577
H12 H2 3.5213 no 3_577
H12 H4 3.0625 no 3_677
H12 H10 3.0196 no 3_577
H13 N2 3.5890 no 3_577
H13 H5 3.4202 no 3_677
H13 H19C 3.2304 no 3_567
H15 N3 3.5791 no 2_546
H15 C2 3.1517 no 2_546
H15 C3 2.9100 no 2_546
H15 C8 3.1828 no 2_646
H15 C9 3.5304 no 2_646
H15 H2 3.2962 no 2_546
H15 H3 2.8460 no 2_546
H15 H8 2.8824 no 2_646
H15 H9 3.5422 no 2_646
H17A O1 3.5951 no 2_546
H17A N2 3.1850 no 2_546
H17A N3 3.0586 no 2_546
H17A N6 3.0018 no 2_546
H17A N7 2.8414 no 2_546
H17A C1 3.5016 no 2_546
H17A C3 3.3365 no 2_546
H17A C7 3.2139 no 2_546
H17A C8 3.2298 no 2_546
H17A C9 2.9753 no 2_546
H17A B1 3.4783 no 2_546
H17A H9 3.3936 no 2_546
H17B O1 2.5915 no 2_546
H17B N1 3.4408 no 2_546
H17B N6 3.4642 no 2_546
H17B C3 3.4004 no 1_545
H17B C7 3.3650 no 2_546
H17B H3 2.5040 no 1_545
H17B H7 3.5225 no 2_546
H17C N2 3.4300 no 2_546
H17C C1 3.1140 no 2_546
H17C C2 3.1663 no 2_546
H17C C3 3.4840 no 2_546
H17C C8 3.4207 no 2_646
H17C H1 3.3756 no 2_546
H17C H2 3.4766 no 2_546
H17C H3 3.3430 no 1_545
H17C H7 3.5665 no 2_646
H17C H8 3.0972 no 2_646
H18A C4 3.4695 no 3_577
H18A C5 3.1430 no 3_577
H18A C6 3.2588 no 3_577
H18A C19 3.2222 no 3_567
H18A H5 3.3646 no 3_577
H18A H6 3.5550 no 3_577
H18A H19A 2.7524 no 3_567
H18A H19B 3.4990 no 3_567
H18A H19C 2.9412 no 3_567
H18B C5 3.5199 no 1_445
H18B C6 3.0946 no 1_445
H18B C8 3.5265 no 2_546
H18B H5 3.3415 no 1_445
H18B H5 3.4262 no 3_577
H18B H6 2.4362 no 1_445
H18B H8 3.3653 no 2_546
H18B H19A 3.0735 no 3_567
H18C C4 3.3505 no 3_577
H18C C5 3.1864 no 3_577
H18C C8 2.9457 no 2_546
H18C C9 3.2482 no 2_546
H18C H4 3.3929 no 3_577
H18C H5 3.1156 no 3_577
H18C H6 3.4758 no 1_445
H18C H8 2.7990 no 2_546
H18C H9 3.3323 no 2_546
H19A C5 3.3266 no 3_677
H19A C18 3.2924 no 3_567
H19A C19 3.1288 no 3_567
H19A H5 2.5541 no 3_677
H19A H18A 2.7524 no 3_567
H19A H18B 3.0735 no 3_567
H19A H19A 2.6636 no 3_567
H19A H19C 2.7821 no 3_567
H19B C6 3.3524 no 1_545
H19B C8 3.3113 no 2_646
H19B H1A 3.1901 no 1_545
H19B H5 2.7048 no 3_677
H19B H6 2.8064 no 1_545
H19B H7 3.5653 no 2_646
H19B H8 2.5232 no 2_646
H19B H18A 3.4990 no 3_567
H19C N3 3.5505 no 1_545
H19C C3 3.1947 no 1_545
H19C H1A 3.4835 no 1_545
H19C H3 2.8353 no 1_545
H19C H13 3.2304 no 3_567
H19C H18A 2.9412 no 3_567
H19C H19A 2.7821 no 3_567

loop_
_geom_torsion_atom_site_label_1
_geom_torsion_atom_site_label_2
_geom_torsion_atom_site_label_3
_geom_torsion_atom_site_label_4
_geom_torsion
_geom_torsion_publ_flag
Cl1 Ru1 N1 O1 -91.62(12) no
Cl1 Ru1 N1 C10 88.06(9) no
Cl1 Ru1 N4 N5 129.76(10) no
Cl1 Ru1 N4 C4 -46.28(14) no
Cl1 Ru1 N6 N7 -134.77(10) no
Cl1 Ru1 N6 C7 47.91(13) no
Cl1 Ru1 N8 C11 -86.48(10) no
N1 Ru1 N2 N3 -143.77(11) no
N1 Ru1 N2 C1 36.87(14) no
N2 Ru1 N1 O1 83.59(13) no
N2 Ru1 N1 C10 -96.73(10) no
N1 Ru1 N6 N7 135.14(10) no
N1 Ru1 N6 C7 -42.18(14) no
N6 Ru1 N1 O1 -1.51(13) no
N6 Ru1 N1 C10 178.17(9) no
N1 Ru1 N8 C11 3.44(10) no
N8 Ru1 N1 O1 177.41(13) no
N8 Ru1 N1 C10 -2.91(9) no
N2 Ru1 N4 N5 -45.39(11) no
N2 Ru1 N4 C4 138.57(14) no
N4 Ru1 N2 N3 39.57(11) no
N4 Ru1 N2 C1 -139.79(14) no
N2 Ru1 N6 N7 44.58(10) no
N2 Ru1 N6 C7 -132.73(14) no
N6 Ru1 N2 N3 -47.47(10) no
N6 Ru1 N2 C1 133.17(14) no
N2 Ru1 N8 C11 93.96(11) no
N8 Ru1 N2 N3 134.87(11) no
N8 Ru1 N2 C1 -44.49(14) no
N4 Ru1 N6 N7 -42.40(11) no
N4 Ru1 N6 C7 140.28(14) no
N6 Ru1 N4 N5 39.78(11) no
N6 Ru1 N4 C4 -136.26(14) no
N4 Ru1 N8 C11 -178.96(10) no
N8 Ru1 N4 N5 -139.04(11) no
N8 Ru1 N4 C4 44.92(14) no
Ru1 N1 C10 C11 1.97(18) no
Ru1 N1 C10 C15 -177.36(11) no
O1 N1 C10 C11 -178.32(13) no
O1 N1 C10 C15 2.4(3) no
Ru1 N2 N3 C3 -178.98(8) no
Ru1 N2 N3 B1 5.72(18) no
Ru1 N2 C1 C2 178.63(10) no
N3 N2 C1 C2 -0.78(18) no
C1 N2 N3 C3 0.53(17) no
C1 N2 N3 B1 -174.77(12) no
N2 N3 C3 C2 -0.07(19) no
N2 N3 B1 N5 -61.47(19) no
N2 N3 B1 N7 54.98(19) no
C3 N3 B1 N5 124.42(19) no
C3 N3 B1 N7 -119.13(19) no
B1 N3 C3 C2 174.53(16) no
Ru1 N4 N5 C6 -176.36(9) no
Ru1 N4 N5 B1 4.63(19) no
Ru1 N4 C4 C5 175.68(11) no
N5 N4 C4 C5 -0.7(2) no
C4 N4 N5 C6 0.64(19) no
C4 N4 N5 B1 -178.37(14) no
N4 N5 C6 C5 -0.3(2) no
N4 N5 B1 N3 54.2(2) no
N4 N5 B1 N7 -61.9(2) no
C6 N5 B1 N3 -124.5(2) no
C6 N5 B1 N7 119.3(2) no
B1 N5 C6 C5 178.51(17) no
Ru1 N6 N7 C9 -177.34(8) no
Ru1 N6 N7 B1 0.31(18) no
Ru1 N6 C7 C8 177.58(10) no
N7 N6 C7 C8 0.04(19) no
C7 N6 N7 C9 0.63(18) no
C7 N6 N7 B1 178.27(13) no
N6 N7 C9 C8 -1.05(19) no
N6 N7 B1 N3 -57.50(19) no
N6 N7 B1 N5 58.7(2) no
C9 N7 B1 N3 119.52(19) no
C9 N7 B1 N5 -124.24(19) no
B1 N7 C9 C8 -178.30(16) no
Ru1 N8 C11 C10 -3.37(19) no
Ru1 N8 C11 C12 176.25(12) no
N2 C1 C2 C3 0.73(19) no
C1 C2 C3 N3 -0.4(2) no
N4 C4 C5 C6 0.5(2) no
C4 C5 C6 N5 -0.1(3) no
N6 C7 C8 C9 -0.7(2) no
C7 C8 C9 N7 1.0(2) no
N1 C10 C11 N8 0.9(3) no
N1 C10 C11 C12 -178.74(13) no
N1 C10 C15 C14 178.21(15) no
C11 C10 C15 C14 -1.1(3) no
C15 C10 C11 N8 -179.75(15) no
C15 C10 C11 C12 0.6(3) no
N8 C11 C12 C13 -179.28(16) no
C10 C11 C12 C13 0.3(3) no
C11 C12 C13 C14 -0.8(3) no
C12 C13 C14 C15 0.4(3) no
C12 C13 C14 C16 178.66(16) no
C13 C14 C15 C10 0.5(3) no
C13 C14 C16 C17 168.78(15) no
C13 C14 C16 C18 47.9(2) no
C13 C14 C16 C19 -71.0(2) no
C15 C14 C16 C17 -13.0(3) no
C15 C14 C16 C18 -133.93(17) no
C15 C14 C16 C19 107.17(18) no
C16 C14 C15 C10 -177.69(15) no
